data_9016796
loop_
_publ_author_name
'Scordari, F.'
'Ventruti, G.'

_publ_section_title
;
 Sideronatrite, Na2Fe(SO4)2(OH)*3H2O: Crystal structure of
 the orthorhombic polytype and OD character analysis
;
_journal_name_full 'American Mineralogist'
_journal_page_first 1679
_journal_page_last 1686
_journal_volume 94
_journal_year 2009
_chemical_compound_source 'Sierra Gorda, Chile'
_chemical_formula_sum 'Fe H7 Na2 O12 S2'
_chemical_name_mineral Sideronatrite
_space_group_IT_number 19
_space_group_name_Hall 'P 2ac 2ab'
_space_group_name_H-M_alt 'P 21 21 21'
_symmetry_space_group_name_H-M 'P 21 21 21'
_cell_angle_alpha 90
_cell_angle_beta 90
_cell_angle_gamma 90
_cell_formula_units_Z 4
_cell_length_a 7.265
_cell_length_b 20.522
_cell_length_c 7.120
_cell_volume 1061.537
_database_code_amcsd 0020665
_exptl_crystal_density_diffrn 2.284
_cod_data_source_file inputs/fixed/downloads/04/04994.cif
_cod_data_source_block 04994
_cod_original_formula_sum 'Na2 Fe S2 O12 H7'
_cod_database_code 9016796

loop_
_space_group_symop_operation_xyz
x,y,z
-x,1/2+y,1/2-z
1/2+x,1/2-y,-z
1/2-x,-y,1/2+z

loop_
_atom_site_aniso_label
_atom_site_aniso_U_11
_atom_site_aniso_U_22
_atom_site_aniso_U_33
_atom_site_aniso_U_12
_atom_site_aniso_U_13
_atom_site_aniso_U_23
Fe 0.00860 0.01630 0.00500 0.00090 0.00240 0.00140
S1 0.00700 0.02520 0.00960 0.00010 -0.00600 0.00300
S2 0.00720 0.02040 0.00830 -0.00010 -0.00100 0.00000

loop_
_atom_site_label
_atom_site_fract_x
_atom_site_fract_y
_atom_site_fract_z
_atom_site_U_iso_or_equiv
_atom_site_type_symbol
_atom_site_attached_hydrogens
Na1 0.82940 0.12240 0.12000 0.02670 Na 0
Na2 0.82940 0.12240 0.62700 0.02670 Na 0
Fe 0.25000 0.00000 0.12500 0.01000 Fe 0
S1 0.22510 0.13170 0.87810 0.01390 S 0
S2 0.87630 0.00560 0.37810 0.01190 S 0
O1 0.02910 0.14520 0.87810 0.02400 O 0
O2 0.32990 0.19270 0.87810 0.02500 O 0
O3 0.27950 0.09440 0.04630 0.01950 O 0
O4 0.27950 0.09440 0.70530 0.01950 O 0
O5 0.99000 0.01840 0.54970 0.01640 O 0
O6 0.99000 0.01840 0.20190 0.01640 O 0
O7 0.72220 0.05110 0.37810 0.01700 O 0
O8 0.68700 0.06250 0.87810 0.02300 O 0
O-H 0.34300 0.02410 0.37810 0.01500 O 1
Wat1 0.59840 0.19840 0.58350 0.04700 O 2
Wat2 0.03200 0.16610 0.37810 0.03500 O 2
Wat3 0.59840 0.19840 0.16760 0.04700 O 2

loop_
_cod_changelog_entry_id
_cod_changelog_entry_author
_cod_changelog_entry_date
_cod_changelog_entry_text
1
;cod-tools version 3.8.0
Id: cif_guess_AMCSD_atom_types 9574 2023-05-10 09:00:05Z saulius
;
2023-05-10T18:57:26+03:00
;Derived atom types and hydrogen counts
from atom names that follow the AMCSD naming convention
(Wat == water, O-H == hydroxyl).
;

loop_
_cod_related_entry_id
_cod_related_entry_database
_cod_related_entry_code
1 AMCSD 0020665
